data_7713535
loop_
_publ_author_name
'Villaman, David'
'Vega, Andres'
'Santa Mar\'ia de la Parra, Luc\'ia'
'Leon, Ignacio'
'Levin, Pedro'
'Toro, Patricia M.'

_publ_section_title
;
 Anticancer activity of Ni(II) and Zn(II) complexes based on new
 unsymmetrical salophen-type ligands: Synthesis, characterization and
 single-crystal X-ray diffraction
;
_journal_name_full 'Dalton Transactions'
_journal_paper_doi 10.1039/D3DT00800B
_journal_year 2023
_chemical_formula_moiety 'C21 H20 N2 Ni O5'
_chemical_formula_sum 'C21 H20 N2 Ni O5'
_chemical_formula_weight 439.10
_space_group_crystal_system triclinic
_space_group_IT_number 2
_space_group_name_Hall '-P 1'
_space_group_name_H-M_alt 'P -1'
_atom_sites_solution_hydrogens geom
_atom_sites_solution_primary dual
_audit_creation_date 2022-08-09
_audit_creation_method
;
Olex2 1.3
(compiled 2020.11.12 svn.r5f609507 for OlexSys, GUI svn.r6408)
;
_audit_update_record
;
2023-07-01 deposited with the CCDC.	2023-07-10 downloaded from the CCDC.
;
_cell_angle_alpha 90.098(16)
_cell_angle_beta 93.951(16)
_cell_angle_gamma 100.460(12)
_cell_formula_units_Z 2
_cell_length_a 8.142(5)
_cell_length_b 10.284(5)
_cell_length_c 11.733(6)
_cell_measurement_reflns_used 8995
_cell_measurement_temperature 296.15
_cell_measurement_theta_max 30.19
_cell_measurement_theta_min 2.55
_cell_volume 963.7(9)
_computing_cell_refinement 'SAINT V8.40B (?, 2016)'
_computing_data_collection 'Bruker APEX4 (Bruker, 2021)'
_computing_data_reduction 'SAINT V8.40B (?, 2016)'
_computing_molecular_graphics 'Olex2 1.3 (Dolomanov et al., 2009)'
_computing_publication_material 'Olex2 1.3 (Dolomanov et al., 2009)'
_computing_structure_refinement 'XL  (Sheldrick, 2008)'
_computing_structure_solution 'SHELXT 2018/2 (Sheldrick, 2018)'
_diffrn_ambient_temperature 296.15
_diffrn_measured_fraction_theta_full 0.995
_diffrn_measured_fraction_theta_max 0.989
_diffrn_measurement_device_type 'Bruker APEX-II CCD'
_diffrn_measurement_method '\f and \w scans'
_diffrn_radiation_type MoK\a
_diffrn_radiation_wavelength 0.71073
_diffrn_reflns_av_R_equivalents 0.0551
_diffrn_reflns_av_unetI/netI 0.0387
_diffrn_reflns_Laue_measured_fraction_full 0.995
_diffrn_reflns_Laue_measured_fraction_max 0.989
_diffrn_reflns_limit_h_max 11
_diffrn_reflns_limit_h_min -11
_diffrn_reflns_limit_k_max 14
_diffrn_reflns_limit_k_min -14
_diffrn_reflns_limit_l_max 16
_diffrn_reflns_limit_l_min -16
_diffrn_reflns_number 33528
_diffrn_reflns_point_group_measured_fraction_full 0.995
_diffrn_reflns_point_group_measured_fraction_max 0.989
_diffrn_reflns_theta_full 25.242
_diffrn_reflns_theta_max 30.951
_diffrn_reflns_theta_min 2.681
_diffrn_source_current 1.4
_diffrn_source_power 0.07
_diffrn_source_voltage 50.0
_diffrn_standards_number 0
_exptl_absorpt_coefficient_mu 1.043
_exptl_absorpt_correction_T_max 0.7462
_exptl_absorpt_correction_T_min 0.5331
_exptl_absorpt_correction_type multi-scan
_exptl_absorpt_process_details
;
SADABS-2016/2 (Bruker,2016/2) was used for absorption correction.
wR2(int) was 0.1311 before and 0.0731 after correction.
The Ratio of minimum to maximum transmission is 0.7144.
The \l/2 correction factor is Not present.
;
_exptl_crystal_colour red
_exptl_crystal_colour_primary red
_exptl_crystal_density_diffrn 1.513
_exptl_crystal_description block
_exptl_crystal_F_000 456
_exptl_crystal_size_max 0.3
_exptl_crystal_size_mid 0.16
_exptl_crystal_size_min 0.054
_refine_diff_density_max 0.441
_refine_diff_density_min -0.427
_refine_diff_density_rms 0.060
_refine_ls_extinction_method none
_refine_ls_goodness_of_fit_ref 1.090
_refine_ls_hydrogen_treatment constr
_refine_ls_matrix_type full
_refine_ls_number_parameters 265
_refine_ls_number_reflns 6042
_refine_ls_number_restraints 0
_refine_ls_restrained_S_all 1.090
_refine_ls_R_factor_all 0.0689
_refine_ls_R_factor_gt 0.0436
_refine_ls_shift/su_max 0.001
_refine_ls_shift/su_mean 0.000
_refine_ls_structure_factor_coef Fsqd
_refine_ls_weighting_details 'w=1/[\s^2^(Fo^2^)+(0.0605P)^2^+0.3727P] where P=(Fo^2^+2Fc^2^)/3'
_refine_ls_weighting_scheme calc
_refine_ls_wR_factor_gt 0.1134
_refine_ls_wR_factor_ref 0.1347
_reflns_Friedel_coverage 0.000
_reflns_number_gt 4508
_reflns_number_total 6042
_reflns_threshold_expression 'I > 2\s(I)'
_cod_data_source_file d3dt00800b2.cif
_cod_data_source_block test_CCDC1
_cod_original_cell_volume 963.8(9)
_cod_database_code 7713535
_shelx_shelxl_version_number 2016/6
_shelx_space_group_comment
;
The symmetry employed for this shelxl refinement is uniquely defined
by the following loop, which should always be used as a source of
symmetry information in preference to the above space-group names.
They are only intended as comments.
;
_shelx_estimated_absorpt_t_max 0.946
_shelx_estimated_absorpt_t_min 0.745
_olex2_refinement_description
;
1. Fixed Uiso
 At 1.2 times of:
  All C(H) groups, All C(H,H) groups
 At 1.5 times of:
  All C(H,H,H) groups
2.a Secondary CH2 refined with riding coordinates:
 C19(H19A,H19B)
2.b Aromatic/amide H refined with riding coordinates:
 C2(H2), C3(H3), C5(H5), C7(H7), C9(H9), C10(H10), C11(H11), C12(H12), C14(H14)
2.c Idealised Me refined as rotating group:
 C17(H17A,H17B,H17C), C20(H20A,H20B,H20C), C21(H21A,H21B,H21C)
;
_olex2_submission_special_instructions 'No special instructions were received'

loop_
_space_group_symop_operation_xyz
'x, y, z'
'-x, -y, -z'

loop_
_atom_site_label
_atom_site_type_symbol
_atom_site_fract_x
_atom_site_fract_y
_atom_site_fract_z
_atom_site_U_iso_or_equiv
_atom_site_adp_type
_atom_site_occupancy
_atom_site_site_symmetry_order
_atom_site_calc_flag
_atom_site_refinement_flags_posn
_atom_site_refinement_flags_adp
_atom_site_refinement_flags_occupancy
_atom_site_disorder_assembly
_atom_site_disorder_group
Ni1 Ni 0.61611(3) 0.38311(3) 0.52747(2) 0.04133(10) Uani 1 1 d . . . . .
O1 O 0.6126(2) 0.44112(17) 0.67518(14) 0.0507(4) Uani 1 1 d . . . . .
O2 O 0.4504(2) 0.24602(17) 0.56969(14) 0.0489(4) Uani 1 1 d . . . . .
O3 O 0.1991(3) -0.0791(2) 0.3689(2) 0.0831(7) Uani 1 1 d . . . . .
O4 O 0.3997(3) -0.0299(2) 0.24582(18) 0.0696(5) Uani 1 1 d . . . . .
O5 O 0.9709(3) 0.8796(2) 0.90593(17) 0.0811(7) Uani 1 1 d . . . . .
N1 N 0.7786(2) 0.52261(17) 0.48429(14) 0.0378(3) Uani 1 1 d . . . . .
N2 N 0.6161(2) 0.31803(18) 0.37998(15) 0.0417(4) Uani 1 1 d . . . . .
C1 C 0.7022(3) 0.5479(2) 0.72264(18) 0.0437(4) Uani 1 1 d . . . . .
C2 C 0.6752(3) 0.5773(3) 0.8383(2) 0.0541(6) Uani 1 1 d . . . . .
H2 H 0.595066 0.520834 0.876292 0.065 Uiso 1 1 calc R U . . .
C3 C 0.7652(4) 0.6869(3) 0.8936(2) 0.0580(6) Uani 1 1 d . . . . .
H3 H 0.745442 0.703799 0.968890 0.070 Uiso 1 1 calc R U . . .
C4 C 0.8878(4) 0.7750(3) 0.8389(2) 0.0558(6) Uani 1 1 d . . . . .
C5 C 0.9176(3) 0.7516(3) 0.72708(19) 0.0485(5) Uani 1 1 d . . . . .
H5 H 0.998172 0.809832 0.690976 0.058 Uiso 1 1 calc R U . . .
C6 C 0.8247(3) 0.6380(2) 0.66665(18) 0.0412(4) Uani 1 1 d . . . . .
C7 C 0.8554(3) 0.6193(2) 0.55030(17) 0.0398(4) Uani 1 1 d . . . . .
H7 H 0.937055 0.681453 0.519051 0.048 Uiso 1 1 calc R U . . .
C8 C 0.8105(3) 0.5169(2) 0.36558(17) 0.0397(4) Uani 1 1 d . . . . .
C9 C 0.9167(3) 0.6114(2) 0.3066(2) 0.0499(5) Uani 1 1 d . . . . .
H9 H 0.975659 0.687232 0.343974 0.060 Uiso 1 1 calc R U . . .
C10 C 0.9331(4) 0.5904(3) 0.1906(2) 0.0578(6) Uani 1 1 d . . . . .
H10 H 1.004067 0.652446 0.150649 0.069 Uiso 1 1 calc R U . . .
C11 C 0.8446(3) 0.4783(3) 0.1346(2) 0.0567(6) Uani 1 1 d . . . . .
H11 H 0.856852 0.465433 0.057404 0.068 Uiso 1 1 calc R U . . .
C12 C 0.7376(3) 0.3846(3) 0.1928(2) 0.0510(5) Uani 1 1 d . . . . .
H12 H 0.677645 0.309763 0.154520 0.061 Uiso 1 1 calc R U . . .
C13 C 0.7206(3) 0.4036(2) 0.30929(18) 0.0411(4) Uani 1 1 d . . . . .
C14 C 0.5280(3) 0.2051(2) 0.3409(2) 0.0457(5) Uani 1 1 d . . . . .
H14 H 0.544398 0.180875 0.266707 0.055 Uiso 1 1 calc R U . . .
C15 C 0.4101(3) 0.1160(2) 0.4004(2) 0.0471(5) Uani 1 1 d . . . . .
C16 C 0.3740(3) 0.1452(2) 0.5127(2) 0.0472(5) Uani 1 1 d . . . . .
C17 C 0.2396(4) 0.0603(3) 0.5777(3) 0.0654(7) Uani 1 1 d . . . . .
H17A H 0.252962 0.086878 0.656807 0.098 Uiso 1 1 calc R U . . .
H17B H 0.249910 -0.030913 0.571236 0.098 Uiso 1 1 calc R U . . .
H17C H 0.131035 0.071240 0.546261 0.098 Uiso 1 1 calc R U . . .
C18 C 0.3228(3) -0.0056(3) 0.3397(2) 0.0557(6) Uani 1 1 d . . . . .
C19 C 0.3256(5) -0.1498(3) 0.1806(3) 0.0830(10) Uani 1 1 d . . . . .
H19A H 0.226297 -0.135758 0.135313 0.100 Uiso 1 1 calc R U . . .
H19B H 0.293554 -0.222235 0.232097 0.100 Uiso 1 1 calc R U . . .
C20 C 0.4504(7) -0.1822(4) 0.1053(4) 0.1226(19) Uani 1 1 d . . . . .
H20A H 0.400662 -0.256532 0.057237 0.184 Uiso 1 1 calc R U . . .
H20B H 0.544031 -0.203671 0.150940 0.184 Uiso 1 1 calc R U . . .
H20C H 0.487885 -0.107471 0.058747 0.184 Uiso 1 1 calc R U . . .
C21 C 1.0947(5) 0.9720(4) 0.8553(3) 0.0821(10) Uani 1 1 d . . . . .
H21A H 1.044598 1.010522 0.790287 0.123 Uiso 1 1 calc R U . . .
H21B H 1.180918 0.927791 0.831243 0.123 Uiso 1 1 calc R U . . .
H21C H 1.142533 1.040304 0.909985 0.123 Uiso 1 1 calc R U . . .

loop_
_atom_site_aniso_label
_atom_site_aniso_U_11
_atom_site_aniso_U_22
_atom_site_aniso_U_33
_atom_site_aniso_U_23
_atom_site_aniso_U_13
_atom_site_aniso_U_12
Ni1 0.04357(16) 0.04008(16) 0.03991(15) 0.00223(10) 0.00362(10) 0.00619(11)
O1 0.0565(9) 0.0491(9) 0.0440(8) 0.0015(7) 0.0112(7) 0.0004(7)
O2 0.0484(9) 0.0491(9) 0.0483(8) 0.0053(7) 0.0071(7) 0.0050(7)
O3 0.0694(13) 0.0621(13) 0.1073(18) -0.0101(12) 0.0117(12) -0.0174(10)
O4 0.0787(13) 0.0501(10) 0.0708(12) -0.0122(9) 0.0059(10) -0.0127(9)
O5 0.0997(17) 0.0846(15) 0.0478(10) -0.0255(10) 0.0197(10) -0.0184(12)
N1 0.0415(8) 0.0390(9) 0.0343(8) 0.0009(6) 0.0033(6) 0.0106(7)
N2 0.0422(9) 0.0400(9) 0.0423(9) 0.0021(7) 0.0017(7) 0.0064(7)
C1 0.0486(11) 0.0467(11) 0.0381(10) 0.0020(8) 0.0044(8) 0.0145(9)
C2 0.0611(14) 0.0590(15) 0.0433(12) 0.0028(10) 0.0129(10) 0.0107(11)
C3 0.0723(16) 0.0652(16) 0.0374(11) -0.0037(10) 0.0110(11) 0.0126(13)
C4 0.0642(15) 0.0599(15) 0.0422(11) -0.0090(10) 0.0071(10) 0.0076(12)
C5 0.0521(12) 0.0536(13) 0.0384(10) -0.0053(9) 0.0056(9) 0.0055(10)
C6 0.0438(10) 0.0448(11) 0.0363(9) -0.0007(8) 0.0028(8) 0.0117(9)
C7 0.0431(10) 0.0402(10) 0.0368(9) 0.0018(8) 0.0035(8) 0.0088(8)
C8 0.0422(10) 0.0411(10) 0.0364(9) 0.0007(8) 0.0023(8) 0.0090(8)
C9 0.0550(13) 0.0478(12) 0.0437(11) -0.0015(9) 0.0070(10) -0.0006(10)
C10 0.0652(15) 0.0589(15) 0.0439(12) 0.0038(10) 0.0116(11) -0.0059(12)
C11 0.0648(15) 0.0638(16) 0.0388(11) -0.0012(10) 0.0076(10) 0.0032(12)
C12 0.0586(13) 0.0499(13) 0.0415(11) -0.0053(9) 0.0021(10) 0.0027(10)
C13 0.0420(10) 0.0404(10) 0.0405(10) 0.0008(8) 0.0011(8) 0.0073(8)
C14 0.0478(11) 0.0417(11) 0.0470(11) -0.0002(9) -0.0004(9) 0.0078(9)
C15 0.0436(11) 0.0400(11) 0.0564(13) 0.0037(9) -0.0003(9) 0.0056(9)
C16 0.0392(10) 0.0439(11) 0.0585(13) 0.0119(10) 0.0013(9) 0.0089(9)
C17 0.0549(15) 0.0604(16) 0.0753(18) 0.0084(14) 0.0120(13) -0.0068(12)
C18 0.0529(13) 0.0462(13) 0.0642(15) 0.0020(11) -0.0017(11) 0.0008(10)
C19 0.097(3) 0.0544(17) 0.085(2) -0.0155(15) -0.0023(19) -0.0161(16)
C20 0.165(5) 0.088(3) 0.099(3) -0.044(2) 0.035(3) -0.028(3)
C21 0.088(2) 0.082(2) 0.0665(18) -0.0286(16) 0.0200(16) -0.0159(18)

loop_
_atom_type_symbol
_atom_type_description
_atom_type_scat_dispersion_real
_atom_type_scat_dispersion_imag
_atom_type_scat_source
C C 0.0033 0.0016 'International Tables Vol C Tables 4.2.6.8 and 6.1.1.4'
H H 0.0000 0.0000 'International Tables Vol C Tables 4.2.6.8 and 6.1.1.4'
N N 0.0061 0.0033 'International Tables Vol C Tables 4.2.6.8 and 6.1.1.4'
Ni Ni 0.3393 1.1124 'International Tables Vol C Tables 4.2.6.8 and 6.1.1.4'
O O 0.0106 0.0060 'International Tables Vol C Tables 4.2.6.8 and 6.1.1.4'

loop_
_geom_angle_atom_site_label_1
_geom_angle_atom_site_label_2
_geom_angle_atom_site_label_3
_geom_angle
_geom_angle_site_symmetry_1
_geom_angle_site_symmetry_3
_geom_angle_publ_flag
O1 Ni1 O2 83.93(8) . . ?
O1 Ni1 N1 96.02(8) . . ?
O1 Ni1 N2 177.80(8) . . ?
O2 Ni1 N1 178.76(7) . . ?
N2 Ni1 O2 94.02(8) . . ?
N2 Ni1 N1 86.05(8) . . ?
C1 O1 Ni1 126.87(15) . . ?
C16 O2 Ni1 129.85(16) . . ?
C18 O4 C19 116.3(2) . . ?
C4 O5 C21 117.4(2) . . ?
C7 N1 Ni1 125.67(15) . . ?
C7 N1 C8 121.19(19) . . ?
C8 N1 Ni1 113.11(14) . . ?
C13 N2 Ni1 113.56(15) . . ?
C14 N2 Ni1 124.95(16) . . ?
C14 N2 C13 121.5(2) . . ?
O1 C1 C2 117.7(2) . . ?
O1 C1 C6 124.4(2) . . ?
C6 C1 C2 117.8(2) . . ?
C1 C2 H2 119.5 . . ?
C3 C2 C1 121.0(2) . . ?
C3 C2 H2 119.5 . . ?
C2 C3 H3 119.4 . . ?
C2 C3 C4 121.2(2) . . ?
C4 C3 H3 119.4 . . ?
O5 C4 C3 114.8(2) . . ?
O5 C4 C5 125.2(2) . . ?
C5 C4 C3 120.0(2) . . ?
C4 C5 H5 120.0 . . ?
C4 C5 C6 120.0(2) . . ?
C6 C5 H5 120.0 . . ?
C1 C6 C5 119.9(2) . . ?
C7 C6 C1 121.7(2) . . ?
C7 C6 C5 118.4(2) . . ?
N1 C7 C6 125.3(2) . . ?
N1 C7 H7 117.4 . . ?
C6 C7 H7 117.4 . . ?
C9 C8 N1 126.5(2) . . ?
C13 C8 N1 112.99(19) . . ?
C13 C8 C9 120.5(2) . . ?
C8 C9 H9 120.5 . . ?
C10 C9 C8 119.1(2) . . ?
C10 C9 H9 120.5 . . ?
C9 C10 H10 119.7 . . ?
C11 C10 C9 120.6(2) . . ?
C11 C10 H10 119.7 . . ?
C10 C11 H11 119.7 . . ?
C10 C11 C12 120.6(2) . . ?
C12 C11 H11 119.7 . . ?
C11 C12 H12 120.2 . . ?
C11 C12 C13 119.6(2) . . ?
C13 C12 H12 120.2 . . ?
C8 C13 N2 114.04(19) . . ?
C8 C13 C12 119.6(2) . . ?
C12 C13 N2 126.3(2) . . ?
N2 C14 H14 116.7 . . ?
N2 C14 C15 126.7(2) . . ?
C15 C14 H14 116.7 . . ?
C14 C15 C18 117.9(2) . . ?
C16 C15 C14 120.9(2) . . ?
C16 C15 C18 121.2(2) . . ?
O2 C16 C15 123.3(2) . . ?
O2 C16 C17 112.9(2) . . ?
C15 C16 C17 123.8(2) . . ?
C16 C17 H17A 109.5 . . ?
C16 C17 H17B 109.5 . . ?
C16 C17 H17C 109.5 . . ?
H17A C17 H17B 109.5 . . ?
H17A C17 H17C 109.5 . . ?
H17B C17 H17C 109.5 . . ?
O3 C18 O4 122.1(3) . . ?
O3 C18 C15 126.2(3) . . ?
O4 C18 C15 111.7(2) . . ?
O4 C19 H19A 110.0 . . ?
O4 C19 H19B 110.0 . . ?
O4 C19 C20 108.4(3) . . ?
H19A C19 H19B 108.4 . . ?
C20 C19 H19A 110.0 . . ?
C20 C19 H19B 110.0 . . ?
C19 C20 H20A 109.5 . . ?
C19 C20 H20B 109.5 . . ?
C19 C20 H20C 109.5 . . ?
H20A C20 H20B 109.5 . . ?
H20A C20 H20C 109.5 . . ?
H20B C20 H20C 109.5 . . ?
O5 C21 H21A 109.5 . . ?
O5 C21 H21B 109.5 . . ?
O5 C21 H21C 109.5 . . ?
H21A C21 H21B 109.5 . . ?
H21A C21 H21C 109.5 . . ?
H21B C21 H21C 109.5 . . ?

loop_
_geom_bond_atom_site_label_1
_geom_bond_atom_site_label_2
_geom_bond_distance
_geom_bond_site_symmetry_2
_geom_bond_publ_flag
Ni1 O1 1.8357(18) . ?
Ni1 O2 1.8594(18) . ?
Ni1 N1 1.8631(19) . ?
Ni1 N2 1.854(2) . ?
O1 C1 1.304(3) . ?
O2 C16 1.271(3) . ?
O3 C18 1.214(3) . ?
O4 C18 1.349(4) . ?
O4 C19 1.460(3) . ?
O5 C4 1.376(3) . ?
O5 C21 1.418(4) . ?
N1 C7 1.298(3) . ?
N1 C8 1.437(3) . ?
N2 C13 1.420(3) . ?
N2 C14 1.313(3) . ?
C1 C2 1.430(3) . ?
C1 C6 1.429(3) . ?
C2 H2 0.9300 . ?
C2 C3 1.364(4) . ?
C3 H3 0.9300 . ?
C3 C4 1.411(4) . ?
C4 C5 1.379(3) . ?
C5 H5 0.9300 . ?
C5 C6 1.429(3) . ?
C6 C7 1.424(3) . ?
C7 H7 0.9300 . ?
C8 C9 1.397(3) . ?
C8 C13 1.397(3) . ?
C9 H9 0.9300 . ?
C9 C10 1.397(3) . ?
C10 H10 0.9300 . ?
C10 C11 1.382(4) . ?
C11 H11 0.9300 . ?
C11 C12 1.390(4) . ?
C12 H12 0.9300 . ?
C12 C13 1.401(3) . ?
C14 H14 0.9300 . ?
C14 C15 1.423(3) . ?
C15 C16 1.412(4) . ?
C15 C18 1.477(3) . ?
C16 C17 1.522(3) . ?
C17 H17A 0.9600 . ?
C17 H17B 0.9600 . ?
C17 H17C 0.9600 . ?
C19 H19A 0.9700 . ?
C19 H19B 0.9700 . ?
C19 C20 1.472(5) . ?
C20 H20A 0.9600 . ?
C20 H20B 0.9600 . ?
C20 H20C 0.9600 . ?
C21 H21A 0.9600 . ?
C21 H21B 0.9600 . ?
C21 H21C 0.9600 . ?

loop_
_geom_hbond_atom_site_label_D
_geom_hbond_atom_site_label_H
_geom_hbond_atom_site_label_A
_geom_hbond_distance_DH
_geom_hbond_distance_HA
_geom_hbond_distance_DA
_geom_hbond_angle_DHA
_geom_hbond_site_symmetry_A
C9 H9 O3 0.93 2.74 3.613(4) 156.8 1_665
C17 H17C O3 0.96 2.94 3.707(4) 137.3 2_556
C19 H19B O1 0.97 2.71 3.541(4) 143.8 2_656
C20 H20B O2 0.96 3.31 3.924(6) 124.0 2_656
C21 H21A O3 0.96 2.81 3.735(5) 160.9 2_666
C21 H21C O5 0.96 2.60 3.309(4) 131.3 2_777

loop_
_geom_torsion_atom_site_label_1
_geom_torsion_atom_site_label_2
_geom_torsion_atom_site_label_3
_geom_torsion_atom_site_label_4
_geom_torsion
_geom_torsion_site_symmetry_1
_geom_torsion_site_symmetry_2
_geom_torsion_site_symmetry_3
_geom_torsion_site_symmetry_4
_geom_torsion_publ_flag
Ni1 O1 C1 C2 177.70(16) . . . . ?
Ni1 O1 C1 C6 -1.8(3) . . . . ?
Ni1 O2 C16 C15 2.7(3) . . . . ?
Ni1 O2 C16 C17 -176.95(16) . . . . ?
Ni1 N1 C7 C6 -2.2(3) . . . . ?
Ni1 N1 C8 C9 175.52(19) . . . . ?
Ni1 N1 C8 C13 -3.8(2) . . . . ?
Ni1 N2 C13 C8 3.3(2) . . . . ?
Ni1 N2 C13 C12 -175.82(19) . . . . ?
Ni1 N2 C14 C15 4.0(3) . . . . ?
O1 Ni1 O2 C16 -177.6(2) . . . . ?
O1 Ni1 N1 C7 1.88(19) . . . . ?
O1 Ni1 N1 C8 -176.23(14) . . . . ?
O1 C1 C2 C3 179.6(2) . . . . ?
O1 C1 C6 C5 -179.3(2) . . . . ?
O1 C1 C6 C7 1.9(3) . . . . ?
O2 Ni1 O1 C1 -178.7(2) . . . . ?
O2 Ni1 N2 C13 174.39(14) . . . . ?
O2 Ni1 N2 C14 -4.73(19) . . . . ?
O5 C4 C5 C6 179.0(3) . . . . ?
N1 Ni1 O1 C1 0.1(2) . . . . ?
N1 Ni1 N2 C13 -4.37(14) . . . . ?
N1 Ni1 N2 C14 176.51(19) . . . . ?
N1 C8 C9 C10 -179.9(2) . . . . ?
N1 C8 C13 N2 0.3(3) . . . . ?
N1 C8 C13 C12 179.52(19) . . . . ?
N2 Ni1 O2 C16 1.6(2) . . . . ?
N2 Ni1 N1 C7 -177.34(18) . . . . ?
N2 Ni1 N1 C8 4.54(14) . . . . ?
N2 C14 C15 C16 1.3(4) . . . . ?
N2 C14 C15 C18 179.3(2) . . . . ?
C1 C2 C3 C4 0.1(4) . . . . ?
C1 C6 C7 N1 0.2(3) . . . . ?
C2 C1 C6 C5 1.2(3) . . . . ?
C2 C1 C6 C7 -177.6(2) . . . . ?
C2 C3 C4 O5 -178.8(3) . . . . ?
C2 C3 C4 C5 0.5(4) . . . . ?
C3 C4 C5 C6 -0.2(4) . . . . ?
C4 C5 C6 C1 -0.7(4) . . . . ?
C4 C5 C6 C7 178.1(2) . . . . ?
C5 C6 C7 N1 -178.6(2) . . . . ?
C6 C1 C2 C3 -0.9(4) . . . . ?
C7 N1 C8 C9 -2.7(3) . . . . ?
C7 N1 C8 C13 177.99(19) . . . . ?
C8 N1 C7 C6 175.79(19) . . . . ?
C8 C9 C10 C11 0.5(4) . . . . ?
C9 C8 C13 N2 -179.03(19) . . . . ?
C9 C8 C13 C12 0.2(3) . . . . ?
C9 C10 C11 C12 0.1(5) . . . . ?
C10 C11 C12 C13 -0.6(4) . . . . ?
C11 C12 C13 N2 179.5(2) . . . . ?
C11 C12 C13 C8 0.4(4) . . . . ?
C13 N2 C14 C15 -175.0(2) . . . . ?
C13 C8 C9 C10 -0.6(4) . . . . ?
C14 N2 C13 C8 -177.55(19) . . . . ?
C14 N2 C13 C12 3.3(3) . . . . ?
C14 C15 C16 O2 -4.8(4) . . . . ?
C14 C15 C16 C17 174.9(2) . . . . ?
C14 C15 C18 O3 -165.7(3) . . . . ?
C14 C15 C18 O4 15.8(3) . . . . ?
C16 C15 C18 O3 12.3(4) . . . . ?
C16 C15 C18 O4 -166.2(2) . . . . ?
C18 O4 C19 C20 -162.6(3) . . . . ?
C18 C15 C16 O2 177.2(2) . . . . ?
C18 C15 C16 C17 -3.1(4) . . . . ?
C19 O4 C18 O3 0.1(4) . . . . ?
C19 O4 C18 C15 178.7(3) . . . . ?
C21 O5 C4 C3 -179.6(3) . . . . ?
C21 O5 C4 C5 1.2(5) . . . . ?
